data_7706141
loop_
_publ_author_name
'Kobylarczyk, Jedrzej'
'Liberka, Michal'
'Stanek, Jan J.'
'Sieklucka, Barbara'
'Podgajny, Robert'

_publ_section_title
;
 Tuning of the phase transition between site selective SCO and
 intermetallic ET in trimetallic magnetic cyanido-bridged clusters.
;
_journal_issue 47
_journal_name_full 'Dalton transactions (Cambridge, England : 2003)'
_journal_page_first 17321
_journal_page_last 17330
_journal_paper_doi 10.1039/d0dt03340e
_journal_volume 49
_journal_year 2020
_chemical_formula_moiety 'C72 H96 Fe9 N48 O24 Re1 W5, 15(C H3 O H)'
_chemical_formula_sum 'C87 H156 Fe9 N48 O39 Re W5'
_chemical_formula_weight 4106.69
_space_group_crystal_system monoclinic
_space_group_IT_number 15
_space_group_name_Hall '-C 2yc'
_space_group_name_H-M_alt 'C 1 2/c 1'
_atom_sites_solution_hydrogens mixed
_atom_sites_solution_primary dual
_audit_creation_date 2020-10-23
_audit_creation_method
;
Olex2 1.3
(compiled 2020.07.31 svn.rc2a77460 for OlexSys, GUI svn.r6145)
;
_audit_update_record
;
2020-10-23 deposited with the CCDC.	2020-11-02 downloaded from the CCDC.
;
_cell_angle_alpha 90
_cell_angle_beta 113.4530(10)
_cell_angle_gamma 90
_cell_formula_units_Z 4
_cell_length_a 28.7447(9)
_cell_length_b 19.4568(6)
_cell_length_c 32.6354(14)
_cell_measurement_reflns_used 9855
_cell_measurement_temperature 240
_cell_measurement_theta_max 25.33
_cell_measurement_theta_min 2.53
_cell_volume 16744.4(10)
_computing_cell_refinement 'SAINT V8.40A (Bruker Nano, Inc., 2019)'
_computing_data_collection 'Bruker APEX3 Bruker-AXS'
_computing_data_reduction 'SAINT V8.40A (Bruker Nano, Inc., 2019)'
_computing_molecular_graphics 'Olex2 1.3 (Dolomanov et al., 2009)'
_computing_publication_material 'Olex2 1.3 (Dolomanov et al., 2009)'
_computing_structure_refinement 'SHELXL 2018/3 (Sheldrick, 2015)'
_computing_structure_solution 'SHELXT 2018/2 (Sheldrick, 2018)'
_diffrn_ambient_temperature 240
_diffrn_measured_fraction_theta_full 0.999
_diffrn_measured_fraction_theta_max 0.999
_diffrn_measurement_device_type 'Bruker APEX-II CCD'
_diffrn_measurement_method '\f and \w scans'
_diffrn_radiation_type MoK\a
_diffrn_radiation_wavelength 0.71073
_diffrn_reflns_av_R_equivalents 0.0452
_diffrn_reflns_av_unetI/netI 0.0450
_diffrn_reflns_Laue_measured_fraction_full 0.999
_diffrn_reflns_Laue_measured_fraction_max 0.999
_diffrn_reflns_limit_h_max 34
_diffrn_reflns_limit_h_min -34
_diffrn_reflns_limit_k_max 23
_diffrn_reflns_limit_k_min -23
_diffrn_reflns_limit_l_max 38
_diffrn_reflns_limit_l_min -38
_diffrn_reflns_number 44833
_diffrn_reflns_point_group_measured_fraction_full 0.999
_diffrn_reflns_point_group_measured_fraction_max 0.999
_diffrn_reflns_theta_full 25.026
_diffrn_reflns_theta_max 25.026
_diffrn_reflns_theta_min 2.382
_diffrn_source_current 22.0
_diffrn_source_power 0.99
_diffrn_source_voltage 45.0
_diffrn_standards_number 0
_exptl_absorpt_coefficient_mu 4.964
_exptl_absorpt_correction_T_max 0.7452
_exptl_absorpt_correction_T_min 0.5415
_exptl_absorpt_correction_type multi-scan
_exptl_absorpt_process_details
'SADABS-2016/2 (Bruker,2016/2) was used for absorption correction. wR2(int) was 0.0894 before and 0.0485 after correction. The Ratio of minimum to maximum transmission is 0.7267. The \l/2 correction factor is Not present.'
_exptl_crystal_colour green
_exptl_crystal_colour_primary green
_exptl_crystal_density_diffrn 1.629
_exptl_crystal_description block
_exptl_crystal_F_000 8020
_exptl_crystal_size_max 0.22
_exptl_crystal_size_mid 0.17
_exptl_crystal_size_min 0.12
_refine_diff_density_max 1.371
_refine_diff_density_min -0.962
_refine_diff_density_rms 0.135
_refine_ls_extinction_method none
_refine_ls_goodness_of_fit_ref 1.031
_refine_ls_hydrogen_treatment mixed
_refine_ls_matrix_type full
_refine_ls_number_parameters 936
_refine_ls_number_reflns 14800
_refine_ls_number_restraints 170
_refine_ls_restrained_S_all 1.039
_refine_ls_R_factor_all 0.0552
_refine_ls_R_factor_gt 0.0360
_refine_ls_shift/su_max 0.002
_refine_ls_shift/su_mean 0.000
_refine_ls_structure_factor_coef Fsqd
_refine_ls_weighting_details 'w=1/[\s^2^(Fo^2^)+(0.0304P)^2^+132.0029P] where P=(Fo^2^+2Fc^2^)/3'
_refine_ls_weighting_scheme calc
_refine_ls_wR_factor_gt 0.0759
_refine_ls_wR_factor_ref 0.0827
_reflns_Friedel_coverage 0.000
_reflns_number_gt 11637
_reflns_number_total 14800
_reflns_threshold_expression 'I > 2\s(I)'
_cod_data_source_file d0dt03340e2.cif
_cod_data_source_block 5HT
_cod_database_code 7706141
_shelx_shelxl_version_number 2018/3
_shelx_space_group_comment
;
The symmetry employed for this shelxl refinement is uniquely defined
by the following loop, which should always be used as a source of
symmetry information in preference to the above space-group names.
They are only intended as comments.
;
_shelx_estimated_absorpt_t_max 0.587
_shelx_estimated_absorpt_t_min 0.408
_olex2_refinement_description
;
1. Fixed Uiso
 At 1.5 times of:
  All C(H) groups, All C(H,H,H) groups, All O(H) groups, All O(H,H) groups
2. Shared sites
{Re1, W1}
{Re2, W2}
{Re3, W3}
3. Restrained distances
 C7N-O7M
 1.4 with sigma of 0.02
 C5M-O5M
 1.43 with sigma of 0.01
 C1S-O1SA
 1.4 with sigma of 0.02
 C1S-O1SB
 1.4 with sigma of 0.02
 O3S-C3S
 1.4 with sigma of 0.02
 C8S-O8S
 1.4 with sigma of 0.02
 O15S-C15S
 1.4 with sigma of 0.02
 O10S-C10S
 1.4 with sigma of 0.02
 C12S-O12S
 1.4 with sigma of 0.02
 O13S-C13S
 1.4 with sigma of 0.02
 C6S-O6S
 1.4 with sigma of 0.02
 O7S-C7S
 1.4 with sigma of 0.02
 O8S-C8S
 1.4 with sigma of 0.02
 C14S-O14S
 1.4 with sigma of 0.02
 O3M-H3M
 0.85 with sigma of 0.01
 O2M-H2M
 0.85 with sigma of 0.01
 O1M-H1M
 0.85 with sigma of 0.01
 O6M-H6M
 0.85 with sigma of 0.01
 O10M-H10M
 0.85 with sigma of 0.01
 O11M-H11M
 0.85 with sigma of 0.01
 O8M-H8M
 0.85 with sigma of 0.01
 O7M-H7MA
 0.85 with sigma of 0.01
 O7M-H7M
 0.85 with sigma of 0.01
 O9M-H9M
 0.85 with sigma of 0.01
 C12M-O12M
 1.4 with sigma of 0.02
 C11S-O11S
 1.4 with sigma of 0.02
 C4S-O4S
 1.4 with sigma of 0.02
 C9S-O9S
 1.4 with sigma of 0.02
 H12M-O12M
 0.84 with sigma of 0.02
 C16B-W2
 2.14 with sigma of 0.02
 C16A-W2
 2.14 with sigma of 0.02
 C15B-W2
 2.14 with sigma of 0.02
 C15A-W2
 2.14 with sigma of 0.02
 C4N-O4M
 1.42 with sigma of 0.01
 O4M-H4M
 0.86 with sigma of 0.01
 O5M-H5M
 0.86 with sigma of 0.01
 C3M-H3M
 1.909717 with sigma of 0.02
 Fe2-H3M
 2.697902 with sigma of 0.02
 C2M-H2M
 1.91235 with sigma of 0.02
 Fe2-H2M
 2.769584 with sigma of 0.02
 C1M-H1M
 1.908881 with sigma of 0.02
 Fe2-H1M
 2.714839 with sigma of 0.02
 C6M-H6M
 1.860582 with sigma of 0.02
 Fe3-H6M
 2.664889 with sigma of 0.02
 C10M-H10M
 1.897423 with sigma of 0.02
 Fe5-H10M
 2.693911 with sigma of 0.02
 C11M-H11M
 1.89089 with sigma of 0.02
 Fe5-H11M
 2.725205 with sigma of 0.02
 C8M-H8M
 1.891059 with sigma of 0.02
 Fe4-H8M
 2.71461 with sigma of 0.02
 C7N-H7MA
 1.888292 with sigma of 0.02
 Fe4-H7MA
 2.769097 with sigma of 0.02
 C7M-H7M
 1.918249 with sigma of 0.02
 Fe4-H7M
 2.768292 with sigma of 0.02
 C9M-H9M
 1.905491 with sigma of 0.02
 Fe4-H9M
 2.749587 with sigma of 0.02
 O6S-H1M
 1.87 with sigma of 0.04
 O7S-H1M
 1.87 with sigma of 0.04
 H12M-C12M
 1.87 with sigma of 0.04
 H12M-Fe5
 2.67 with sigma of 0.04
 Fe3-H4M
 2.672993 with sigma of 0.02
 C4N-H4M
 1.861945 with sigma of 0.02
 Fe3-H5M
 2.727366 with sigma of 0.02
 C5M-H5M
 1.868249 with sigma of 0.02
4. Uiso/Uaniso restraints and constraints
O5M \\sim C5M: within 3A with sigma of 0.01 and sigma for terminal atoms of
0.02 within 3A
O6M \\sim C6M: within 3A with sigma of 0.01 and sigma for terminal atoms of
0.02 within 3A
O7M \\sim C7M \\sim C7N: within 3A with sigma of 0.01 and sigma for terminal
atoms of 0.02 within 3A
O12M \\sim C12M: within 3A with sigma of 0.01 and sigma for terminal atoms of
0.02 within 3A
O4M \\sim C4N: within 3A with sigma of 0.01 and sigma for terminal atoms of
0.02 within 3A
Uanis(C15A) \\sim Ueq, Uanis(C16B) \\sim Ueq: with sigma of 0.01 and sigma for
terminal atoms of 0.2
Uanis(C15B) \\sim Ueq, Uanis(C16A) \\sim Ueq: with sigma of 0.01 and sigma for
terminal atoms of 0.2
Uanis(N16B) \\sim Ueq, Uanis(N16A) \\sim Ueq: with sigma of 0.1 and sigma for
terminal atoms of 0.02
Uanis(N15B) \\sim Ueq: with sigma of 0.1 and sigma for terminal atoms of 0.02
Uanis(C8) \\sim Ueq: with sigma of 0.01 and sigma for terminal atoms of 0.2
Uanis(N8) \\sim Ueq: with sigma of 0.1 and sigma for terminal atoms of 0.01
Uanis(N7) \\sim Ueq: with sigma of 0.1 and sigma for terminal atoms of 0.02
Uanis(C7) \\sim Ueq: with sigma of 0.02 and sigma for terminal atoms of 0.2
Uanis(Re2) = Uanis(W2)
Uanis(Re3) = Uanis(W3)
Uanis(Re1) = Uanis(W1)
5. Others
 Fixed Sof: Re1(0.16667) Re2(0.16667) Re3(0.16667) W1(0.83333) W2(0.83333)
 W3(0.83333) H7M(0.5) H7MA(0.5) N15A(0.5) N16A(0.5) N15B(0.5) N16B(0.5)
 C15A(0.5) C16A(0.5) C15B(0.5) C16B(0.5) C7M(0.5) H7MB(0.5) H7MC(0.5) H7MD(0.5)
 C7N(0.5) H7NA(0.5) H7NB(0.5) H7NC(0.5) O2S(0.75) C2S(0.75) O4S(0.5) C4S(0.5)
 O6S(0.25) C6S(0.25) O7S(0.5) C7S(0.5) O8S(0.5) C8S(0.5) O9S(0.25) C9S(0.25)
 O10S(0.25) C10S(0.25) O11S(0.25) C11S(0.25) O12S(0.5) C12S(0.5) O13S(0.75)
 C13S(0.75) O14S(0.25) C14S(0.25) O15S(0.25) C15S(0.25) O1SA(0.25) O1SB(0.25)
 C1S(0.5)
6.a Idealised Me refined as rotating group:
 C1M(H1MA,H1MB,H1MC), C2M(H2MA,H2MB,H2MC), C3M(H3MA,H3MB,H3MC), C6M(H6MA,H6MB,
 H6MC), C7M(H7MB,H7MC,H7MD), C8M(H8MA,H8MB,H8MC), C9M(H9MA,H9MB,H9MC),
 C10M(H10A,H10B,H10C), C11M(H11A,H11B,H11C), C12M(H12A,H12B,H12C), C4N(H4NA,
 H4NB,H4NC), C5M(H5MA,H5MB,H5MC), C7N(H7NA,H7NB,H7NC)
;
_olex2_submission_special_instructions 'No special instructions were received'

loop_
_space_group_symop_operation_xyz
'x, y, z'
'-x, y, -z+1/2'
'x+1/2, y+1/2, z'
'-x+1/2, y+1/2, -z+1/2'
'-x, -y, -z'
'x, -y, z-1/2'
'-x+1/2, -y+1/2, -z'
'x+1/2, -y+1/2, z-1/2'

loop_
_atom_site_label
_atom_site_type_symbol
_atom_site_fract_x
_atom_site_fract_y
_atom_site_fract_z
_atom_site_U_iso_or_equiv
_atom_site_adp_type
_atom_site_occupancy
_atom_site_site_symmetry_order
_atom_site_calc_flag
_atom_site_refinement_flags_posn
_atom_site_refinement_flags_adp
_atom_site_refinement_flags_occupancy
_atom_site_disorder_assembly
_atom_site_disorder_group
Re1 Re 0.55889(2) 0.45400(2) 0.37239(2) 0.02208(7) Uani 0.1667 1 d . . P A 2
Re2 Re 0.57703(2) 0.83276(2) 0.37997(2) 0.02480(7) Uani 0.1667 1 d . . P B 2
Re3 Re 0.32404(2) 0.66173(2) 0.26571(2) 0.01925(7) Uani 0.1667 1 d . . P C 2
W1 W 0.55889(2) 0.45400(2) 0.37239(2) 0.02208(7) Uani 0.8333 1 d . . P A 1
W2 W 0.57703(2) 0.83276(2) 0.37997(2) 0.02480(7) Uani 0.8333 1 d D . P B 1
W3 W 0.32404(2) 0.66173(2) 0.26571(2) 0.01925(7) Uani 0.8333 1 d . . P C 1
Fe1 Fe 0.500000 0.64991(6) 0.250000 0.0145(2) Uani 1 2 d S T P . .
Fe2 Fe 0.39320(3) 0.91919(5) 0.26494(3) 0.0263(2) Uani 1 1 d D . . . .
Fe3 Fe 0.46986(4) 0.65180(5) 0.43210(3) 0.0273(2) Uani 1 1 d D . . . .
Fe4 Fe 0.71529(3) 0.63102(5) 0.40840(3) 0.0284(2) Uani 1 1 d D . . . .
Fe5 Fe 0.37005(3) 0.39409(4) 0.25382(3) 0.0237(2) Uani 1 1 d D . . . .
O1M O 0.4188(2) 1.0205(3) 0.2622(2) 0.0564(16) Uani 1 1 d D . . . .
H1M H 0.4030(14) 1.0487(14) 0.2411(11) 0.085 Uiso 1 1 d D U . . .
O2M O 0.3767(2) 0.9543(3) 0.31967(19) 0.0504(14) Uani 1 1 d D . . . .
H2M H 0.366(3) 0.9942(17) 0.3232(14) 0.076 Uiso 1 1 d D U . . .
O3M O 0.32037(18) 0.9542(3) 0.22275(18) 0.0463(13) Uani 1 1 d D . . . .
H3M H 0.3062(14) 0.990(2) 0.2283(17) 0.069 Uiso 1 1 d D U . . .
O4M O 0.4302(2) 0.5803(3) 0.45549(19) 0.0508(14) Uani 1 1 d D U . . .
H4M H 0.3990(10) 0.5894(15) 0.451(2) 0.076 Uiso 1 1 d D U . . .
O5M O 0.4276(3) 0.7261(3) 0.4509(2) 0.0685(19) Uani 1 1 d D U . . .
H5M H 0.412(3) 0.719(2) 0.468(2) 0.103 Uiso 1 1 d D U . . .
O6M O 0.52340(19) 0.6553(3) 0.49919(15) 0.0435(13) Uani 1 1 d D U . . .
H6M H 0.5148(12) 0.645(4) 0.5207(5) 0.065 Uiso 1 1 d D U . . .
O7M O 0.7306(2) 0.6233(4) 0.47768(17) 0.0645(18) Uani 1 1 d D U . . .
H7M H 0.732(7) 0.5876(11) 0.4933(18) 0.097 Uiso 0.5 1 d D U P D 1
H7MA H 0.7584(16) 0.614(11) 0.4997(11) 0.097 Uiso 0.5 1 d D U P E 2
O8M O 0.78144(18) 0.6939(3) 0.42744(16) 0.0433(13) Uani 1 1 d D . . . .
H8M H 0.8062(15) 0.691(3) 0.4529(12) 0.065 Uiso 1 1 d D U . . .
O9M O 0.7628(2) 0.5433(3) 0.41970(19) 0.0529(14) Uani 1 1 d D . . . .
H9M H 0.7908(19) 0.535(2) 0.4417(17) 0.079 Uiso 1 1 d D U . . .
O10M O 0.29414(18) 0.3815(3) 0.20812(16) 0.0418(13) Uani 1 1 d D . . . .
H10M H 0.2862(8) 0.367(4) 0.1815(10) 0.063 Uiso 1 1 d D U . . .
O11M O 0.3457(2) 0.3648(3) 0.30553(16) 0.0401(12) Uani 1 1 d D . . . .
H11M H 0.326(2) 0.330(3) 0.3030(11) 0.060 Uiso 1 1 d D U . . .
O12M O 0.3832(2) 0.2879(3) 0.2507(2) 0.0567(16) Uani 1 1 d D U . . .
N1 N 0.52195(19) 0.5761(3) 0.29637(17) 0.0253(12) Uani 1 1 d . . . . .
N2 N 0.4466(2) 0.4075(3) 0.30044(19) 0.0311(13) Uani 1 1 d . . . . .
N3 N 0.6081(2) 0.4157(3) 0.30000(19) 0.0352(14) Uani 1 1 d . . . . .
N4 N 0.6523(2) 0.5645(3) 0.3942(2) 0.0418(15) Uani 1 1 d . . . . .
N5 N 0.5129(2) 0.5743(3) 0.41635(19) 0.0345(14) Uani 1 1 d . . . . .
N6 N 0.5024(3) 0.3821(4) 0.4314(2) 0.0553(19) Uani 1 1 d . . . . .
N7 N 0.5735(3) 0.2882(4) 0.3701(3) 0.077(3) Uani 1 1 d . U . . .
N8 N 0.6484(4) 0.4198(5) 0.4691(3) 0.115(4) Uani 1 1 d . U . . .
N9 N 0.52688(19) 0.7193(3) 0.29915(17) 0.0232(11) Uani 1 1 d . . . . .
N10 N 0.6669(2) 0.7185(3) 0.39766(19) 0.0406(15) Uani 1 1 d . . . . .
N11 N 0.4048(2) 0.8898(3) 0.2070(2) 0.0364(14) Uani 1 1 d . . . . .
N12 N 0.4666(2) 0.8893(3) 0.3100(2) 0.0354(14) Uani 1 1 d . . . . .
N13 N 0.5082(2) 0.7310(3) 0.41333(18) 0.0334(14) Uani 1 1 d . . . . .
N14 N 0.6376(2) 0.8152(4) 0.4889(2) 0.0490(17) Uani 1 1 d . . . . .
N17 N 0.5676(2) 0.6528(3) 0.24618(17) 0.0236(12) Uani 1 1 d . . . . .
N18 N 0.3646(2) 0.8198(3) 0.2697(2) 0.0336(14) Uani 1 1 d . . . . .
N19 N 0.7072(2) 0.6350(3) 0.3409(2) 0.0349(14) Uani 1 1 d . . . . .
N20 N 0.3531(2) 0.4990(3) 0.26258(19) 0.0320(13) Uani 1 1 d . . . . .
N21 N 0.4117(2) 0.6450(3) 0.3669(2) 0.0370(14) Uani 1 1 d . . . . .
N22 N 0.2865(3) 0.7304(5) 0.3390(2) 0.070(2) Uani 1 1 d . . . . .
N23 N 0.2243(2) 0.7578(3) 0.2100(2) 0.0412(15) Uani 1 1 d . . . . .
N24 N 0.2295(3) 0.5652(4) 0.2634(3) 0.062(2) Uani 1 1 d . . . . .
N15A N 0.6881(10) 0.9158(16) 0.4171(9) 0.117(11) Uani 0.5 1 d . . P B 1
N16A N 0.5509(11) 0.9725(13) 0.4188(9) 0.115(9) Uani 0.5 1 d . U P B 1
N15B N 0.6636(9) 0.9506(11) 0.4121(8) 0.066(6) Uani 0.5 1 d . U P B 2
N16B N 0.5280(6) 0.9502(10) 0.4264(5) 0.052(4) Uani 0.5 1 d . U P B 2
C1 C 0.5331(2) 0.5337(3) 0.3223(2) 0.0242(14) Uani 1 1 d . . . . .
C2 C 0.4863(3) 0.4231(3) 0.3250(2) 0.0253(14) Uani 1 1 d . . . . .
C3 C 0.5912(2) 0.4286(3) 0.3255(2) 0.0269(14) Uani 1 1 d . . . . .
C4 C 0.6192(3) 0.5264(4) 0.3866(2) 0.0308(16) Uani 1 1 d . . . . .
C5 C 0.5302(2) 0.5337(3) 0.4016(2) 0.0266(15) Uani 1 1 d . . . . .
C6 C 0.5214(3) 0.4066(4) 0.4108(2) 0.0373(17) Uani 1 1 d . . . . .
C7 C 0.5685(3) 0.3461(4) 0.3715(3) 0.0422(19) Uani 1 1 d . U . . .
C8 C 0.6169(4) 0.4322(5) 0.4347(3) 0.069(3) Uani 1 1 d . U . . .
C9 C 0.5451(2) 0.7566(3) 0.3276(2) 0.0235(14) Uani 1 1 d . . . . .
C10 C 0.6357(3) 0.7591(4) 0.3904(2) 0.0344(17) Uani 1 1 d . . . . .
C11 C 0.4106(2) 0.8704(3) 0.1764(2) 0.0292(15) Uani 1 1 d . . . . .
C12 C 0.5048(3) 0.8697(3) 0.3351(2) 0.0296(15) Uani 1 1 d . . . . .
C13 C 0.5315(3) 0.7671(3) 0.4014(2) 0.0300(15) Uani 1 1 d . . . . .
C14 C 0.6163(3) 0.8213(4) 0.4513(2) 0.0348(17) Uani 1 1 d . . . . .
C17 C 0.6052(2) 0.6571(3) 0.2428(2) 0.0212(13) Uani 1 1 d . . . . .
C18 C 0.3512(2) 0.7647(3) 0.2689(2) 0.0256(14) Uani 1 1 d . . . . .
C19 C 0.6974(2) 0.6439(3) 0.3037(2) 0.0244(14) Uani 1 1 d . . . . .
C20 C 0.3434(2) 0.5555(3) 0.2651(2) 0.0218(13) Uani 1 1 d . . . . .
C21 C 0.3806(3) 0.6484(3) 0.3317(2) 0.0271(15) Uani 1 1 d . . . . .
C22 C 0.2996(3) 0.7072(4) 0.3140(2) 0.0408(19) Uani 1 1 d . . . . .
C23 C 0.2583(2) 0.7238(3) 0.2290(2) 0.0278(15) Uani 1 1 d . . . . .
C24 C 0.2623(3) 0.5989(3) 0.2640(3) 0.0354(17) Uani 1 1 d . . . . .
C15A C 0.6494(7) 0.8866(11) 0.4031(7) 0.055(6) Uani 0.5 1 d D U P B 1
C16A C 0.5607(9) 0.9249(9) 0.4052(7) 0.050(6) Uani 0.5 1 d D U P B 1
C15B C 0.6319(7) 0.9122(9) 0.4003(6) 0.033(4) Uani 0.5 1 d . U P B 2
C16B C 0.5437(6) 0.9086(9) 0.4110(6) 0.031(4) Uani 0.5 1 d . U P B 2
C1M C 0.4639(4) 1.0515(6) 0.2923(4) 0.101(4) Uani 1 1 d D . . . .
H1MA H 0.492226 1.036372 0.285627 0.151 Uiso 1 1 calc R U . . .
H1MB H 0.469599 1.038362 0.322640 0.151 Uiso 1 1 calc R U . . .
H1MC H 0.460765 1.101098 0.289446 0.151 Uiso 1 1 calc R U . . .
C2M C 0.3887(4) 0.9148(5) 0.3594(3) 0.072(3) Uani 1 1 d D . . . .
H2MA H 0.386474 0.866255 0.352046 0.109 Uiso 1 1 calc R U . . .
H2MB H 0.364955 0.925671 0.372763 0.109 Uiso 1 1 calc R U . . .
H2MC H 0.422894 0.925582 0.380264 0.109 Uiso 1 1 calc R U . . .
C3M C 0.2852(3) 0.9199(5) 0.1844(3) 0.064(3) Uani 1 1 d D . . . .
H3MA H 0.296102 0.924360 0.159986 0.096 Uiso 1 1 calc R U . . .
H3MB H 0.251937 0.940442 0.175973 0.096 Uiso 1 1 calc R U . . .
H3MC H 0.283684 0.871681 0.191252 0.096 Uiso 1 1 calc R U . . .
C6M C 0.5725(4) 0.6787(7) 0.5159(3) 0.103(4) Uani 1 1 d D U . . .
H6MA H 0.587395 0.669884 0.494459 0.155 Uiso 1 1 calc R U . . .
H6MB H 0.591978 0.655010 0.543641 0.155 Uiso 1 1 calc R U . . .
H6MC H 0.572916 0.727716 0.521479 0.155 Uiso 1 1 calc R U . . .
C7M C 0.7321(9) 0.6837(12) 0.5050(7) 0.092(6) Uani 0.5 1 d D U P F 1
H7MB H 0.754656 0.717915 0.501241 0.138 Uiso 0.5 1 calc R U P F 1
H7MC H 0.744439 0.670323 0.536163 0.138 Uiso 0.5 1 calc R U P F 1
H7MD H 0.698305 0.702825 0.495686 0.138 Uiso 0.5 1 calc R U P F 1
C8M C 0.7892(4) 0.7505(5) 0.4038(3) 0.063(3) Uani 1 1 d D . . . .
H8MA H 0.791873 0.734381 0.376734 0.094 Uiso 1 1 calc R U . . .
H8MB H 0.820164 0.774015 0.422357 0.094 Uiso 1 1 calc R U . . .
H8MC H 0.760747 0.781897 0.396167 0.094 Uiso 1 1 calc R U . . .
C9M C 0.7499(5) 0.4853(6) 0.3901(4) 0.118(5) Uani 1 1 d D . . . .
H9MA H 0.728912 0.500334 0.360052 0.177 Uiso 1 1 calc R U . . .
H9MB H 0.731385 0.451933 0.399894 0.177 Uiso 1 1 calc R U . . .
H9MC H 0.780641 0.464368 0.390388 0.177 Uiso 1 1 calc R U . . .
C10M C 0.2489(3) 0.4032(5) 0.2124(3) 0.052(2) Uani 1 1 d D . . . .
H10A H 0.229476 0.432539 0.187346 0.078 Uiso 1 1 calc R U . . .
H10B H 0.257615 0.428636 0.240028 0.078 Uiso 1 1 calc R U . . .
H10C H 0.228768 0.363349 0.212669 0.078 Uiso 1 1 calc R U . . .
C11M C 0.3629(4) 0.3904(6) 0.3493(3) 0.076(3) Uani 1 1 d D . . . .
H11A H 0.334850 0.392450 0.358628 0.114 Uiso 1 1 calc R U . . .
H11B H 0.376729 0.436166 0.350256 0.114 Uiso 1 1 calc R U . . .
H11C H 0.389051 0.360346 0.369181 0.114 Uiso 1 1 calc R U . . .
C12M C 0.3555(5) 0.2385(6) 0.2222(5) 0.137(6) Uani 1 1 d D U . . .
H12A H 0.354472 0.247283 0.192646 0.205 Uiso 1 1 calc R U . . .
H12B H 0.321216 0.238744 0.221086 0.205 Uiso 1 1 calc R U . . .
H12C H 0.370837 0.193942 0.232583 0.205 Uiso 1 1 calc R U . . .
C4N C 0.4341(6) 0.5088(4) 0.4592(5) 0.123(4) Uani 1 1 d D U . . .
H4NA H 0.413358 0.488085 0.430753 0.185 Uiso 1 1 calc R U . . .
H4NB H 0.422359 0.493506 0.481787 0.185 Uiso 1 1 calc R U . . .
H4NC H 0.469154 0.495243 0.467776 0.185 Uiso 1 1 calc R U . . .
C5M C 0.4066(6) 0.7863(6) 0.4268(5) 0.146(5) Uani 1 1 d D U . . .
H5MA H 0.410767 0.785880 0.398789 0.219 Uiso 1 1 calc R U . . .
H5MB H 0.423647 0.826100 0.444201 0.219 Uiso 1 1 calc R U . . .
H5MC H 0.370748 0.788354 0.420927 0.219 Uiso 1 1 calc R U . . .
C7N C 0.6921(7) 0.6264(13) 0.4958(6) 0.081(5) Uani 0.5 1 d D U P F 2
H7NA H 0.701863 0.659978 0.519791 0.121 Uiso 0.5 1 calc R U P F 2
H7NB H 0.688624 0.581648 0.507369 0.121 Uiso 0.5 1 calc R U P F 2
H7NC H 0.659932 0.639801 0.472486 0.121 Uiso 0.5 1 calc R U P F 2
O2S O 0.4114(7) 0.2093(9) 0.3225(6) 0.187(7) Uiso 0.75 1 d . . P G 1
C2S C 0.4535(9) 0.2338(12) 0.3648(8) 0.144(8) Uiso 0.75 1 d . . P G 1
O3S O 0.2605(3) 0.3222(4) 0.1262(2) 0.082(2) Uiso 1 1 d D . . . .
C3S C 0.2889(5) 0.2983(8) 0.1017(5) 0.116(5) Uiso 1 1 d D . . . .
O4S O 0.3638(10) 0.7495(14) 0.5149(9) 0.193(11) Uiso 0.5 1 d D . P H 2
C4S C 0.3515(11) 0.7085(15) 0.4788(9) 0.113(9) Uiso 0.5 1 d D . P H 2
O5S O 0.3881(3) 1.0833(4) 0.3553(3) 0.096(2) Uiso 1 1 d . . . I 2
C5S C 0.3423(7) 1.1036(10) 0.3591(6) 0.157(7) Uiso 1 1 d . . . I 2
O6S O 0.3813(14) 1.0951(17) 0.1901(9) 0.072(10) Uiso 0.25 1 d D . P J 2
C6S C 0.378(3) 1.074(3) 0.1490(14) 0.12(2) Uiso 0.25 1 d D . P J 2
O7S O 0.3952(7) 1.0841(10) 0.1850(6) 0.092(7) Uiso 0.5 1 d D . P K 1
C7S C 0.3419(8) 1.0877(13) 0.1604(8) 0.094(7) Uiso 0.5 1 d D . P K 1
O8S O 0.4335(7) 1.1446(9) 0.1413(6) 0.102(5) Uiso 0.5 1 d D . P L 1
C8S C 0.4308(12) 1.1163(16) 0.1012(8) 0.128(10) Uiso 0.5 1 d D . P L 1
O9S O 0.469(2) 1.087(3) 0.4721(14) 0.18(2) Uiso 0.25 1 d D . P M 2
C9S C 0.4562(12) 1.0477(16) 0.4342(10) 0.033(7) Uiso 0.25 1 d D . P M 2
H12M H 0.406(2) 0.2678(18) 0.2729(14) 0.049 Uiso 1 1 d D U . . .
O10S O 0.4706(8) 1.0675(11) 0.4300(7) 0.037(5) Uiso 0.25 1 d D . P N 1
C10S C 0.490(2) 1.107(3) 0.4682(14) 0.097(17) Uiso 0.25 1 d D . P N 1
O11S O 0.7140(19) 1.010(2) 0.4971(15) 0.142(15) Uiso 0.25 1 d D . P O 2
C11S C 0.704(3) 1.077(3) 0.483(2) 0.15(3) Uiso 0.25 1 d D . P O 2
O12S O 0.7494(7) 1.0031(10) 0.4771(6) 0.118(6) Uiso 0.5 1 d D . P P 1
C12S C 0.7321(13) 1.0625(15) 0.4907(12) 0.126(12) Uiso 0.5 1 d D . P P 1
O13S O 0.8296(8) 1.0920(10) 0.4371(6) 0.199(7) Uiso 0.75 1 d D . P Q 1
C13S C 0.7921(9) 1.0699(13) 0.3976(8) 0.156(9) Uiso 0.75 1 d D . P Q 1
O14S O 0.8816(14) 0.4750(19) 0.4813(12) 0.108(11) Uiso 0.25 1 d D . P R 2
C14S C 0.867(2) 0.534(3) 0.455(2) 0.13(2) Uiso 0.25 1 d D . P R 2
O15S O 0.8285(15) 0.490(2) 0.4984(12) 0.124(13) Uiso 0.25 1 d D . P S 1
C15S C 0.8579(12) 0.5256(16) 0.4807(10) 0.041(7) Uiso 0.25 1 d D . P S 1
O1SA O 0.500000 0.2620(15) 0.250000 0.119(9) Uiso 0.5 2 d DS . P T 1
O1SB O 0.466(2) 0.235(3) 0.2331(10) 0.21(3) Uiso 0.25 1 d D . P T 2
C1S C 0.4811(11) 0.2398(14) 0.2803(8) 0.107(9) Uiso 0.5 1 d D . P . .

loop_
_atom_site_aniso_label
_atom_site_aniso_U_11
_atom_site_aniso_U_22
_atom_site_aniso_U_33
_atom_site_aniso_U_23
_atom_site_aniso_U_13
_atom_site_aniso_U_12
Re1 0.02301(14) 0.02341(13) 0.02120(13) 0.00247(11) 0.01024(10) 0.00057(11)
Re2 0.02831(15) 0.02223(13) 0.02207(13) -0.00092(11) 0.00811(11) -0.00357(11)
Re3 0.01761(13) 0.01871(12) 0.02292(13) -0.00164(10) 0.00965(10) -0.00124(10)
W1 0.02301(14) 0.02341(13) 0.02120(13) 0.00247(11) 0.01024(10) 0.00057(11)
W2 0.02831(15) 0.02223(13) 0.02207(13) -0.00092(11) 0.00811(11) -0.00357(11)
W3 0.01761(13) 0.01871(12) 0.02292(13) -0.00164(10) 0.00965(10) -0.00124(10)
Fe1 0.0139(6) 0.0148(6) 0.0155(6) 0.000 0.0067(5) 0.000
Fe2 0.0232(5) 0.0211(5) 0.0371(5) -0.0047(4) 0.0146(4) 0.0009(4)
Fe3 0.0321(5) 0.0312(5) 0.0214(5) 0.0012(4) 0.0137(4) 0.0009(4)
Fe4 0.0215(5) 0.0379(6) 0.0227(5) -0.0030(4) 0.0055(4) -0.0029(4)
Fe5 0.0247(5) 0.0196(4) 0.0294(5) -0.0007(4) 0.0136(4) -0.0031(4)
O1M 0.061(4) 0.033(3) 0.073(4) 0.002(3) 0.024(3) -0.011(3)
O2M 0.059(4) 0.050(3) 0.055(3) -0.012(3) 0.037(3) 0.001(3)
O3M 0.028(3) 0.046(3) 0.057(3) -0.009(3) 0.009(2) 0.014(2)
O4M 0.059(4) 0.041(3) 0.066(4) 0.007(3) 0.039(3) -0.007(3)
O5M 0.098(5) 0.055(4) 0.081(5) 0.017(3) 0.066(4) 0.033(4)
O6M 0.044(3) 0.068(4) 0.019(2) 0.003(3) 0.013(2) -0.015(3)
O7M 0.065(4) 0.097(5) 0.028(3) -0.003(3) 0.015(3) 0.007(4)
O8M 0.028(3) 0.055(3) 0.034(3) 0.002(3) -0.002(2) -0.013(2)
O9M 0.051(4) 0.046(3) 0.054(4) 0.003(3) 0.013(3) 0.013(3)
O10M 0.028(3) 0.056(3) 0.039(3) -0.014(3) 0.011(2) -0.003(2)
O11M 0.046(3) 0.044(3) 0.034(3) -0.004(2) 0.020(2) -0.021(2)
O12M 0.066(4) 0.023(3) 0.076(4) -0.001(3) 0.023(3) 0.006(3)
N1 0.024(3) 0.025(3) 0.027(3) 0.001(3) 0.011(2) 0.001(2)
N2 0.030(3) 0.030(3) 0.034(3) 0.001(3) 0.013(3) -0.004(3)
N3 0.041(4) 0.034(3) 0.034(3) 0.002(3) 0.018(3) 0.002(3)
N4 0.033(4) 0.054(4) 0.036(3) 0.003(3) 0.012(3) -0.010(3)
N5 0.043(4) 0.035(3) 0.032(3) -0.002(3) 0.022(3) 0.004(3)
N6 0.081(6) 0.051(4) 0.053(4) 0.008(4) 0.046(4) -0.004(4)
N7 0.110(7) 0.037(4) 0.118(7) 0.018(4) 0.080(6) 0.010(4)
N8 0.112(7) 0.102(6) 0.088(6) 0.044(5) -0.006(5) -0.023(5)
N9 0.023(3) 0.020(3) 0.028(3) 0.000(3) 0.012(2) 0.001(2)
N10 0.028(3) 0.052(4) 0.033(3) -0.006(3) 0.003(3) 0.004(3)
N11 0.036(4) 0.038(3) 0.037(3) -0.004(3) 0.016(3) 0.006(3)
N12 0.028(3) 0.039(3) 0.038(3) -0.007(3) 0.012(3) 0.002(3)
N13 0.039(4) 0.036(3) 0.026(3) 0.002(3) 0.015(3) -0.005(3)
N14 0.039(4) 0.058(4) 0.044(4) -0.004(4) 0.011(3) -0.008(3)
N17 0.022(3) 0.023(3) 0.027(3) 0.000(2) 0.011(2) 0.001(2)
N18 0.026(3) 0.026(3) 0.050(4) -0.005(3) 0.016(3) -0.002(2)
N19 0.030(3) 0.039(3) 0.035(4) -0.005(3) 0.012(3) -0.008(3)
N20 0.032(3) 0.024(3) 0.043(4) -0.003(3) 0.019(3) -0.002(3)
N21 0.032(4) 0.048(4) 0.032(3) -0.004(3) 0.015(3) 0.001(3)
N22 0.064(5) 0.105(7) 0.056(5) -0.012(5) 0.038(4) 0.019(5)
N23 0.035(4) 0.039(4) 0.046(4) -0.005(3) 0.013(3) 0.005(3)
N24 0.044(4) 0.045(4) 0.109(6) -0.004(4) 0.043(4) -0.014(4)
N15A 0.10(2) 0.15(3) 0.078(15) -0.007(19) 0.004(16) -0.081(19)
N16A 0.147(18) 0.084(15) 0.095(14) -0.034(11) 0.027(13) 0.030(13)
N15B 0.069(13) 0.063(11) 0.053(10) 0.001(9) 0.009(9) -0.035(9)
N16B 0.051(9) 0.063(10) 0.039(8) -0.012(7) 0.016(7) 0.018(8)
C1 0.022(3) 0.023(3) 0.028(3) -0.001(3) 0.011(3) 0.001(3)
C2 0.030(4) 0.027(3) 0.022(3) 0.002(3) 0.014(3) -0.001(3)
C3 0.029(4) 0.023(3) 0.026(3) 0.004(3) 0.008(3) 0.003(3)
C4 0.031(4) 0.044(4) 0.020(3) 0.002(3) 0.012(3) 0.002(3)
C5 0.028(4) 0.035(4) 0.018(3) 0.004(3) 0.010(3) 0.001(3)
C6 0.055(5) 0.036(4) 0.029(4) 0.003(3) 0.025(4) 0.004(4)
C7 0.061(5) 0.024(4) 0.058(5) 0.012(4) 0.041(4) 0.008(4)
C8 0.065(6) 0.063(5) 0.055(5) 0.029(4) -0.001(4) -0.014(4)
C9 0.025(4) 0.020(3) 0.030(4) -0.001(3) 0.016(3) -0.001(3)
C10 0.020(4) 0.042(4) 0.033(4) -0.010(3) 0.003(3) -0.007(3)
C11 0.018(3) 0.032(4) 0.038(4) 0.000(3) 0.011(3) 0.002(3)
C12 0.031(4) 0.030(4) 0.031(4) -0.009(3) 0.015(3) -0.004(3)
C13 0.034(4) 0.029(4) 0.027(4) -0.001(3) 0.013(3) 0.004(3)
C14 0.041(4) 0.034(4) 0.022(4) -0.001(3) 0.005(3) -0.001(3)
C17 0.024(3) 0.016(3) 0.023(3) -0.001(3) 0.009(3) 0.003(3)
C18 0.020(3) 0.022(3) 0.035(4) -0.003(3) 0.011(3) -0.001(3)
C19 0.019(3) 0.030(4) 0.027(4) -0.001(3) 0.012(3) -0.001(3)
C20 0.020(3) 0.020(3) 0.026(3) -0.002(3) 0.010(3) -0.004(3)
C21 0.028(4) 0.027(4) 0.030(4) -0.001(3) 0.015(3) -0.002(3)
C22 0.035(4) 0.060(5) 0.033(4) 0.001(4) 0.019(3) 0.008(4)
C23 0.024(4) 0.027(4) 0.033(4) -0.004(3) 0.011(3) 0.003(3)
C24 0.028(4) 0.022(3) 0.059(5) -0.003(3) 0.021(4) -0.001(3)
C15A 0.056(10) 0.051(9) 0.048(9) -0.003(7) 0.011(7) -0.016(7)
C16A 0.059(9) 0.038(9) 0.044(8) -0.012(7) 0.013(7) 0.012(7)
C15B 0.039(8) 0.032(7) 0.025(7) -0.001(6) 0.010(6) -0.008(7)
C16B 0.024(7) 0.033(7) 0.033(7) -0.001(6) 0.007(6) 0.001(6)
C1M 0.083(9) 0.078(8) 0.119(10) -0.008(7) 0.018(7) -0.045(7)
C2M 0.082(8) 0.092(8) 0.056(6) -0.009(6) 0.041(6) -0.002(6)
C3M 0.038(5) 0.078(7) 0.061(6) -0.006(5) 0.004(4) 0.004(5)
C6M 0.090(8) 0.141(10) 0.050(6) 0.022(6) -0.003(5) -0.065(7)
C7M 0.086(12) 0.128(13) 0.057(10) -0.026(10) 0.021(9) 0.026(10)
C8M 0.074(7) 0.069(6) 0.037(5) -0.002(5) 0.012(4) -0.025(5)
C9M 0.140(13) 0.077(8) 0.118(11) -0.034(8) 0.032(9) 0.028(8)
C10M 0.034(5) 0.067(6) 0.054(5) 0.005(5) 0.018(4) 0.001(4)
C11M 0.070(7) 0.115(9) 0.043(5) -0.019(6) 0.023(5) -0.037(6)
C12M 0.120(11) 0.084(9) 0.164(12) -0.041(9) 0.011(9) 0.012(8)
C4N 0.150(11) 0.079(8) 0.185(12) 0.013(9) 0.113(9) -0.003(8)
C5M 0.174(13) 0.111(10) 0.160(12) 0.024(10) 0.075(10) 0.053(10)
C7N 0.082(11) 0.112(12) 0.057(9) -0.011(10) 0.036(9) 0.015(10)

loop_
_atom_type_symbol
_atom_type_description
_atom_type_scat_dispersion_real
_atom_type_scat_dispersion_imag
_atom_type_scat_source
C C 0.0033 0.0016 'International Tables Vol C Tables 4.2.6.8 and 6.1.1.4'
H H 0.0000 0.0000 'International Tables Vol C Tables 4.2.6.8 and 6.1.1.4'
Fe Fe 0.3463 0.8444 'International Tables Vol C Tables 4.2.6.8 and 6.1.1.4'
N N 0.0061 0.0033 'International Tables Vol C Tables 4.2.6.8 and 6.1.1.4'
O O 0.0106 0.0060 'International Tables Vol C Tables 4.2.6.8 and 6.1.1.4'
Re Re -1.0185 7.2310 'International Tables Vol C Tables 4.2.6.8 and 6.1.1.4'
W W -0.8490 6.8722 'International Tables Vol C Tables 4.2.6.8 and 6.1.1.4'

loop_
_geom_angle_atom_site_label_1
_geom_angle_atom_site_label_2
_geom_angle_atom_site_label_3
_geom_angle
_geom_angle_site_symmetry_1
_geom_angle_site_symmetry_3
_geom_angle_publ_flag
C1 Re1 C6 130.3(3) . . ?
C2 Re1 C1 73.2(2) . . ?
C2 Re1 C3 89.6(2) . . ?
C2 Re1 C4 145.0(2) . . ?
C2 Re1 C5 95.1(2) . . ?
C2 Re1 C6 74.4(3) . . ?
C3 Re1 C1 74.9(2) . . ?
C3 Re1 C5 146.7(2) . . ?
C3 Re1 C6 140.9(3) . . ?
C4 Re1 C1 72.3(2) . . ?
C4 Re1 C3 76.2(2) . . ?
C4 Re1 C5 81.3(2) . . ?
C4 Re1 C6 134.8(3) . . ?
C5 Re1 C1 75.0(2) . . ?
C5 Re1 C6 71.5(3) . . ?
C7 Re1 C1 135.1(3) . . ?
C7 Re1 C2 78.8(3) . . ?
C7 Re1 C3 70.5(3) . . ?
C7 Re1 C4 123.9(3) . . ?
C7 Re1 C5 142.7(3) . . ?
C7 Re1 C6 71.5(3) . . ?
C8 Re1 C1 141.3(3) . . ?
C8 Re1 C2 144.9(3) . . ?
C8 Re1 C3 104.0(4) . . ?
C8 Re1 C4 70.0(3) . . ?
C8 Re1 C5 90.8(4) . . ?
C8 Re1 C6 74.9(3) . . ?
C8 Re1 C7 75.8(4) . . ?
C9 Re2 C16B 133.7(5) . . ?
C10 Re2 C9 74.1(2) . . ?
C10 Re2 C11 88.6(3) . 2_655 ?
C10 Re2 C13 95.4(3) . . ?
C10 Re2 C14 73.6(3) . . ?
C10 Re2 C16B 146.5(5) . . ?
C11 Re2 C9 73.7(2) 2_655 . ?
C11 Re2 C13 145.1(2) 2_655 . ?
C11 Re2 C14 140.3(3) 2_655 . ?
C11 Re2 C16B 114.6(5) 2_655 . ?
C12 Re2 C9 72.4(2) . . ?
C12 Re2 C10 145.7(2) . . ?
C12 Re2 C11 75.1(2) . 2_655 ?
C12 Re2 C13 82.6(3) . . ?
C12 Re2 C14 136.4(3) . . ?
C12 Re2 C16B 67.0(5) . . ?
C13 Re2 C9 74.2(2) . . ?
C13 Re2 C14 73.2(3) . . ?
C13 Re2 C16B 79.4(5) . . ?
C14 Re2 C9 130.9(2) . . ?
C14 Re2 C16B 73.2(5) . . ?
C15B Re2 C9 140.7(5) . . ?
C15B Re2 C10 89.9(5) . . ?
C15B Re2 C12 111.7(5) . . ?
C15B Re2 C13 144.2(5) . . ?
C15B Re2 C14 74.5(5) . . ?
C15B Re2 C16B 76.9(7) . . ?
C18 Re3 C17 72.6(2) . 2_655 ?
C18 Re3 C20 144.4(2) . . ?
C18 Re3 C22 78.4(3) . . ?
C18 Re3 C23 74.0(2) . . ?
C19 Re3 C17 75.2(2) 2_655 2_655 ?
C19 Re3 C18 98.6(2) 2_655 . ?
C19 Re3 C20 78.4(2) 2_655 . ?
C19 Re3 C21 146.7(2) 2_655 . ?
C19 Re3 C22 143.7(3) 2_655 . ?
C19 Re3 C23 71.5(2) 2_655 . ?
C19 Re3 C24 89.6(3) 2_655 . ?
C20 Re3 C17 72.4(2) . 2_655 ?
C20 Re3 C22 124.4(3) . . ?
C20 Re3 C23 135.1(2) . . ?
C21 Re3 C17 75.3(2) . 2_655 ?
C21 Re3 C18 87.0(2) . . ?
C21 Re3 C20 78.2(2) . . ?
C21 Re3 C22 69.6(3) . . ?
C21 Re3 C23 140.7(2) . . ?
C21 Re3 C24 104.4(3) . . ?
C22 Re3 C17 135.1(3) . 2_655 ?
C22 Re3 C23 73.0(3) . . ?
C23 Re3 C17 127.8(2) . 2_655 ?
C24 Re3 C17 141.9(2) . 2_655 ?
C24 Re3 C18 145.1(2) . . ?
C24 Re3 C20 70.4(2) . . ?
C24 Re3 C22 75.2(3) . . ?
C24 Re3 C23 76.8(3) . . ?
C1 W1 C6 130.3(3) . . ?
C2 W1 C1 73.2(2) . . ?
C2 W1 C3 89.6(2) . . ?
C2 W1 C4 145.0(2) . . ?
C2 W1 C5 95.1(2) . . ?
C2 W1 C6 74.4(3) . . ?
C3 W1 C1 74.9(2) . . ?
C3 W1 C5 146.7(2) . . ?
C3 W1 C6 140.9(3) . . ?
C4 W1 C1 72.3(2) . . ?
C4 W1 C3 76.2(2) . . ?
C4 W1 C5 81.3(2) . . ?
C4 W1 C6 134.8(3) . . ?
C5 W1 C1 75.0(2) . . ?
C5 W1 C6 71.5(3) . . ?
C7 W1 C1 135.1(3) . . ?
C7 W1 C2 78.8(3) . . ?
C7 W1 C3 70.5(3) . . ?
C7 W1 C4 123.9(3) . . ?
C7 W1 C5 142.7(3) . . ?
C7 W1 C6 71.5(3) . . ?
C8 W1 C1 141.3(3) . . ?
C8 W1 C2 144.9(3) . . ?
C8 W1 C3 104.0(4) . . ?
C8 W1 C4 70.0(3) . . ?
C8 W1 C5 90.8(4) . . ?
C8 W1 C6 74.9(3) . . ?
C8 W1 C7 75.8(4) . . ?
C9 W2 C15A 130.3(6) . . ?
C10 W2 C9 74.1(2) . . ?
C10 W2 C11 88.6(3) . 2_655 ?
C10 W2 C13 95.4(3) . . ?
C10 W2 C14 73.6(3) . . ?
C10 W2 C15A 71.5(7) . . ?
C11 W2 C9 73.7(2) 2_655 . ?
C11 W2 C13 145.1(2) 2_655 . ?
C11 W2 C14 140.3(3) 2_655 . ?
C11 W2 C15A 70.7(6) 2_655 . ?
C12 W2 C9 72.4(2) . . ?
C12 W2 C10 145.7(2) . . ?
C12 W2 C11 75.1(2) . 2_655 ?
C12 W2 C13 82.6(3) . . ?
C12 W2 C14 136.4(3) . . ?
C12 W2 C15A 127.6(6) . . ?
C13 W2 C9 74.2(2) . . ?
C13 W2 C14 73.2(3) . . ?
C13 W2 C15A 143.1(6) . . ?
C14 W2 C9 130.9(2) . . ?
C14 W2 C15A 70.0(6) . . ?
C16A W2 C9 143.2(6) . . ?
C16A W2 C10 142.7(6) . . ?
C16A W2 C11 100.6(7) . 2_655 ?
C16A W2 C12 71.0(6) . . ?
C16A W2 C13 96.9(7) . . ?
C16A W2 C14 76.6(6) . . ?
C16A W2 C15A 77.6(9) . . ?
C18 W3 C17 72.6(2) . 2_655 ?
C18 W3 C20 144.4(2) . . ?
C18 W3 C22 78.4(3) . . ?
C18 W3 C23 74.0(2) . . ?
C19 W3 C17 75.2(2) 2_655 2_655 ?
C19 W3 C18 98.6(2) 2_655 . ?
C19 W3 C20 78.4(2) 2_655 . ?
C19 W3 C21 146.7(2) 2_655 . ?
C19 W3 C22 143.7(3) 2_655 . ?
C19 W3 C23 71.5(2) 2_655 . ?
C19 W3 C24 89.6(3) 2_655 . ?
C20 W3 C17 72.4(2) . 2_655 ?
C20 W3 C22 124.4(3) . . ?
C20 W3 C23 135.1(2) . . ?
C21 W3 C17 75.3(2) . 2_655 ?
C21 W3 C18 87.0(2) . . ?
C21 W3 C20 78.2(2) . . ?
C21 W3 C22 69.6(3) . . ?
C21 W3 C23 140.7(2) . . ?
C21 W3 C24 104.4(3) . . ?
C22 W3 C17 135.1(3) . 2_655 ?
C22 W3 C23 73.0(3) . . ?
C23 W3 C17 127.8(2) . 2_655 ?
C24 W3 C17 141.9(2) . 2_655 ?
C24 W3 C18 145.1(2) . . ?
C24 W3 C20 70.4(2) . . ?
C24 W3 C22 75.2(3) . . ?
C24 W3 C23 76.8(3) . . ?
N1 Fe1 N1 88.1(3) . 2_655 ?
N1 Fe1 N9 88.4(2) 2_655 2_655 ?
N1 Fe1 N9 88.4(2) . . ?
N1 Fe1 N9 175.4(2) 2_655 . ?
N1 Fe1 N9 175.4(2) . 2_655 ?
N9 Fe1 N9 95.2(3) 2_655 . ?
N17 Fe1 N1 92.6(2) . . ?
N17 Fe1 N1 89.7(2) 2_655 . ?
N17 Fe1 N1 92.6(2) 2_655 2_655 ?
N17 Fe1 N1 89.7(2) . 2_655 ?
N17 Fe1 N9 87.5(2) 2_655 2_655 ?
N17 Fe1 N9 90.3(2) . 2_655 ?
N17 Fe1 N9 90.3(2) 2_655 . ?
N17 Fe1 N9 87.5(2) . . ?
N17 Fe1 N17 176.7(3) . 2_655 ?
O1M Fe2 O2M 86.2(2) . . ?
O1M Fe2 N11 91.9(2) . . ?
O1M Fe2 N18 176.4(2) . . ?
O3M Fe2 O1M 86.7(2) . . ?
O3M Fe2 O2M 87.1(2) . . ?
O3M Fe2 N11 88.4(2) . . ?
O3M Fe2 N12 176.4(2) . . ?
O3M Fe2 N18 91.6(2) . . ?
N11 Fe2 O2M 175.3(2) . . ?
N11 Fe2 N18 91.3(2) . . ?
N12 Fe2 O1M 91.0(2) . . ?
N12 Fe2 O2M 89.9(2) . . ?
N12 Fe2 N11 94.5(2) . . ?
N12 Fe2 N18 90.4(2) . . ?
N18 Fe2 O2M 90.5(2) . . ?
O4M Fe3 O5M 83.8(2) . . ?
O4M Fe3 N5 94.0(2) . . ?
O5M Fe3 N5 177.0(2) . . ?
O6M Fe3 O4M 85.6(2) . . ?
O6M Fe3 O5M 86.7(2) . . ?
O6M Fe3 N5 91.1(2) . . ?
O6M Fe3 N13 91.6(2) . . ?
O6M Fe3 N21 175.2(2) . . ?
N13 Fe3 O4M 173.9(2) . . ?
N13 Fe3 O5M 90.7(2) . . ?
N13 Fe3 N5 91.5(2) . . ?
N13 Fe3 N21 92.8(2) . . ?
N21 Fe3 O4M 89.9(2) . . ?
N21 Fe3 O5M 91.1(3) . . ?
N21 Fe3 N5 90.9(2) . . ?
O7M Fe4 O8M 87.0(2) . . ?
O7M Fe4 N10 94.4(2) . . ?
O8M Fe4 N10 92.2(2) . . ?
O9M Fe4 O7M 85.0(2) . . ?
O9M Fe4 O8M 88.5(2) . . ?
O9M Fe4 N10 179.1(3) . . ?
N4 Fe4 O7M 89.2(2) . . ?
N4 Fe4 O8M 175.6(2) . . ?
N4 Fe4 O9M 89.0(2) . . ?
N4 Fe4 N10 90.4(2) . . ?
N4 Fe4 N19 93.7(2) . . ?
N19 Fe4 O7M 174.5(2) . . ?
N19 Fe4 O8M 89.9(2) . . ?
N19 Fe4 O9M 90.4(2) . . ?
N19 Fe4 N10 90.3(2) . . ?
O10M Fe5 O11M 87.4(2) . . ?
O10M Fe5 N2 179.4(2) . . ?
O10M Fe5 N3 90.1(2) . 2_655 ?
O10M Fe5 N20 88.8(2) . . ?
O12M Fe5 O10M 90.4(2) . . ?
O12M Fe5 O11M 84.2(2) . . ?
O12M Fe5 N2 90.0(2) . . ?
O12M Fe5 N3 92.1(2) . 2_655 ?
O12M Fe5 N20 173.3(2) . . ?
N2 Fe5 O11M 92.2(2) . . ?
N2 Fe5 N20 90.7(2) . . ?
N3 Fe5 O11M 175.5(2) 2_655 . ?
N3 Fe5 N2 90.3(2) 2_655 . ?
N3 Fe5 N20 94.5(2) 2_655 . ?
N20 Fe5 O11M 89.1(2) . . ?
Fe2 O1M H1M 123.3(16) . . ?
C1M O1M Fe2 127.3(6) . . ?
C1M O1M H1M 109.4(16) . . ?
Fe2 O2M H2M 127.7(17) . . ?
C2M O2M Fe2 122.3(5) . . ?
C2M O2M H2M 109.6(16) . . ?
Fe2 O3M H3M 123.7(16) . . ?
C3M O3M Fe2 126.6(5) . . ?
C3M O3M H3M 109.3(16) . . ?
Fe3 O4M H4M 118.2(18) . . ?
C4N O4M Fe3 130.5(6) . . ?
C4N O4M H4M 105.0(17) . . ?
Fe3 O5M H5M 125.3(19) . . ?
C5M O5M Fe3 124.9(7) . . ?
C5M O5M H5M 106.7(17) . . ?
Fe3 O6M H6M 120.9(16) . . ?
C6M O6M Fe3 129.1(5) . . ?
C6M O6M H6M 109.7(16) . . ?
Fe4 O7M H7M 129(2) . . ?
Fe4 O7M H7MA 129.4(19) . . ?
C7M O7M Fe4 122.2(10) . . ?
C7M O7M H7M 108(2) . . ?
C7N O7M Fe4 124.2(9) . . ?
C7N O7M H7MA 106.1(18) . . ?
Fe4 O8M H8M 123.2(16) . . ?
C8M O8M Fe4 127.1(5) . . ?
C8M O8M H8M 109.2(16) . . ?
Fe4 O9M H9M 128.4(17) . . ?
C9M O9M Fe4 122.6(6) . . ?
C9M O9M H9M 109.0(16) . . ?
Fe5 O10M H10M 122.7(15) . . ?
C10M O10M Fe5 128.5(4) . . ?
C10M O10M H10M 108.3(15) . . ?
Fe5 O11M H11M 122.3(16) . . ?
C11M O11M Fe5 127.8(5) . . ?
C11M O11M H11M 109.3(16) . . ?
Fe5 O12M H12M 120(3) . . ?
C12M O12M Fe5 131.4(7) . . ?
C12M O12M H12M 107(3) . . ?
C1 N1 Fe1 178.2(5) . . ?
C2 N2 Fe5 171.6(6) . . ?
C3 N3 Fe5 172.6(6) . 2_655 ?
C4 N4 Fe4 177.5(6) . . ?
C5 N5 Fe3 169.5(6) . . ?
C9 N9 Fe1 175.5(5) . . ?
C10 N10 Fe4 170.7(6) . . ?
C11 N11 Fe2 176.3(6) . . ?
C12 N12 Fe2 175.7(6) . . ?
C13 N13 Fe3 171.5(6) . . ?
C17 N17 Fe1 176.8(5) . . ?
C18 N18 Fe2 172.6(6) . . ?
C19 N19 Fe4 170.1(6) . . ?
C20 N20 Fe5 176.7(5) . . ?
C21 N21 Fe3 173.0(6) . . ?
N1 C1 Re1 176.8(5) . . ?
N1 C1 W1 176.8(5) . . ?
N2 C2 Re1 177.5(6) . . ?
N2 C2 W1 177.5(6) . . ?
N3 C3 Re1 179.1(6) . . ?
N3 C3 W1 179.1(6) . . ?
N4 C4 Re1 178.8(7) . . ?
N4 C4 W1 178.8(7) . . ?
N5 C5 Re1 176.9(6) . . ?
N5 C5 W1 176.9(6) . . ?
N6 C6 Re1 179.0(8) . . ?
N6 C6 W1 179.0(8) . . ?
N7 C7 Re1 178.4(7) . . ?
N7 C7 W1 178.4(7) . . ?
N8 C8 Re1 179.2(10) . . ?
N8 C8 W1 179.2(10) . . ?
N9 C9 Re2 176.7(6) . . ?
N9 C9 W2 176.7(6) . . ?
N10 C10 Re2 177.0(7) . . ?
N10 C10 W2 177.0(7) . . ?
N11 C11 Re2 178.7(6) . 2_655 ?
N12 C12 Re2 178.0(6) . . ?
N12 C12 W2 178.0(6) . . ?
N13 C13 Re2 178.3(7) . . ?
N13 C13 W2 178.3(7) . . ?
N14 C14 Re2 179.1(7) . . ?
N14 C14 W2 179.1(7) . . ?
N17 C17 Re3 177.5(5) . 2_655 ?
N18 C18 Re3 178.4(7) . . ?
N18 C18 W3 178.4(7) . . ?
N19 C19 Re3 177.5(6) . 2_655 ?
N20 C20 Re3 176.7(6) . . ?
N20 C20 W3 176.7(6) . . ?
N21 C21 Re3 176.2(6) . . ?
N21 C21 W3 176.2(6) . . ?
N22 C22 Re3 179.2(9) . . ?
N22 C22 W3 179.2(9) . . ?
N23 C23 Re3 178.6(7) . . ?
N23 C23 W3 178.6(7) . . ?
N24 C24 Re3 179.5(9) . . ?
N24 C24 W3 179.5(9) . . ?
N15A C15A W2 177(2) . . ?
N16A C16A W2 178(3) . . ?
N15B C15B Re2 175(2) . . ?
N16B C16B Re2 176.4(18) . . ?
O1M C1M H1MA 109.5 . . ?
O1M C1M H1MB 109.5 . . ?
O1M C1M H1MC 109.5 . . ?
H1MA C1M H1MB 109.5 . . ?
H1MA C1M H1MC 109.5 . . ?
H1MB C1M H1MC 109.5 . . ?
O2M C2M H2MA 109.5 . . ?
O2M C2M H2MB 109.5 . . ?
O2M C2M H2MC 109.5 . . ?
H2MA C2M H2MB 109.5 . . ?
H2MA C2M H2MC 109.5 . . ?
H2MB C2M H2MC 109.5 . . ?
O3M C3M H3MA 109.5 . . ?
O3M C3M H3MB 109.5 . . ?
O3M C3M H3MC 109.5 . . ?
H3MA C3M H3MB 109.5 . . ?
H3MA C3M H3MC 109.5 . . ?
H3MB C3M H3MC 109.5 . . ?
O6M C6M H6MA 109.5 . . ?
O6M C6M H6MB 109.5 . . ?
O6M C6M H6MC 109.5 . . ?
H6MA C6M H6MB 109.5 . . ?
H6MA C6M H6MC 109.5 . . ?
H6MB C6M H6MC 109.5 . . ?
O7M C7M H7MB 109.5 . . ?
O7M C7M H7MC 109.5 . . ?
O7M C7M H7MD 109.5 . . ?
H7MB C7M H7MC 109.5 . . ?
H7MB C7M H7MD 109.5 . . ?
H7MC C7M H7MD 109.5 . . ?
O8M C8M H8MA 109.5 . . ?
O8M C8M H8MB 109.5 . . ?
O8M C8M H8MC 109.5 . . ?
H8MA C8M H8MB 109.5 . . ?
H8MA C8M H8MC 109.5 . . ?
H8MB C8M H8MC 109.5 . . ?
O9M C9M H9MA 109.5 . . ?
O9M C9M H9MB 109.5 . . ?
O9M C9M H9MC 109.5 . . ?
H9MA C9M H9MB 109.5 . . ?
H9MA C9M H9MC 109.5 . . ?
H9MB C9M H9MC 109.5 . . ?
O10M C10M H10A 109.5 . . ?
O10M C10M H10B 109.5 . . ?
O10M C10M H10C 109.5 . . ?
H10A C10M H10B 109.5 . . ?
H10A C10M H10C 109.5 . . ?
H10B C10M H10C 109.5 . . ?
O11M C11M H11A 109.5 . . ?
O11M C11M H11B 109.5 . . ?
O11M C11M H11C 109.5 . . ?
H11A C11M H11B 109.5 . . ?
H11A C11M H11C 109.5 . . ?
H11B C11M H11C 109.5 . . ?
O12M C12M H12A 109.5 . . ?
O12M C12M H12B 109.5 . . ?
O12M C12M H12C 109.5 . . ?
H12A C12M H12B 109.5 . . ?
H12A C12M H12C 109.5 . . ?
H12B C12M H12C 109.5 . . ?
O4M C4N H4NA 109.5 . . ?
O4M C4N H4NB 109.5 . . ?
O4M C4N H4NC 109.5 . . ?
H4NA C4N H4NB 109.5 . . ?
H4NA C4N H4NC 109.5 . . ?
H4NB C4N H4NC 109.5 . . ?
O5M C5M H5MA 109.5 . . ?
O5M C5M H5MB 109.5 . . ?
O5M C5M H5MC 109.5 . . ?
H5MA C5M H5MB 109.5 . . ?
H5MA C5M H5MC 109.5 . . ?
H5MB C5M H5MC 109.5 . . ?
O7M C7N H7NA 109.5 . . ?
O7M C7N H7NB 109.5 . . ?
O7M C7N H7NC 109.5 . . ?
H7NA C7N H7NB 109.5 . . ?
H7NA C7N H7NC 109.5 . . ?
H7NB C7N H7NC 109.5 . . ?
C1S O1SA C1S 143(3) 2_655 . ?
C1S O1SB O1SB 63.6(19) . 2_655 ?
C1S O1SB O1SB 48(2) 2_655 2_655 ?
C1S O1SB C1S 111(3) . 2_655 ?
O1SA C1S O1SB 37.0(18) . 2_655 ?

loop_
_geom_bond_atom_site_label_1
_geom_bond_atom_site_label_2
_geom_bond_distance
_geom_bond_site_symmetry_2
_geom_bond_publ_flag
Re1 C1 2.160(7) . ?
Re1 C2 2.130(7) . ?
Re1 C3 2.141(7) . ?
Re1 C4 2.135(7) . ?
Re1 C5 2.149(7) . ?
Re1 C6 2.160(7) . ?
Re1 C7 2.120(7) . ?
Re1 C8 2.096(9) . ?
Re2 C9 2.169(7) . ?
Re2 C10 2.134(8) . ?
Re2 C11 2.136(7) 2_655 ?
Re2 C12 2.133(7) . ?
Re2 C13 2.137(7) . ?
Re2 C14 2.156(7) . ?
Re2 C15B 2.118(16) . ?
Re2 C16B 2.211(18) . ?
Re3 C17 2.161(6) 2_655 ?
Re3 C18 2.137(6) . ?
Re3 C19 2.126(6) 2_655 ?
Re3 C20 2.143(6) . ?
Re3 C21 2.135(7) . ?
Re3 C22 2.153(7) . ?
Re3 C23 2.159(7) . ?
Re3 C24 2.137(7) . ?
W1 C1 2.160(7) . ?
W1 C2 2.130(7) . ?
W1 C3 2.141(7) . ?
W1 C4 2.135(7) . ?
W1 C5 2.149(7) . ?
W1 C6 2.160(7) . ?
W1 C7 2.120(7) . ?
W1 C8 2.096(9) . ?
W2 C9 2.169(7) . ?
W2 C10 2.134(8) . ?
W2 C11 2.136(7) 2_655 ?
W2 C12 2.133(7) . ?
W2 C13 2.137(7) . ?
W2 C14 2.156(7) . ?
W2 C15A 2.178(15) . ?
W2 C16A 2.103(14) . ?
W3 C17 2.161(6) 2_655 ?
W3 C18 2.137(6) . ?
W3 C19 2.126(6) 2_655 ?
W3 C20 2.143(6) . ?
W3 C21 2.135(7) . ?
W3 C22 2.153(7) . ?
W3 C23 2.159(7) . ?
W3 C24 2.137(7) . ?
Fe1 N1 1.997(5) . ?
Fe1 N1 1.997(5) 2_655 ?
Fe1 N9 2.001(5) 2_655 ?
Fe1 N9 2.001(5) . ?
Fe1 N17 1.996(5) . ?
Fe1 N17 1.996(5) 2_655 ?
Fe2 O1M 2.118(5) . ?
Fe2 O2M 2.134(5) . ?
Fe2 O3M 2.109(5) . ?
Fe2 N11 2.125(6) . ?
Fe2 N12 2.118(6) . ?
Fe2 N18 2.131(6) . ?
Fe3 O4M 2.124(5) . ?
Fe3 O5M 2.129(5) . ?
Fe3 O6M 2.118(5) . ?
Fe3 N5 2.140(6) . ?
Fe3 N13 2.122(6) . ?
Fe3 N21 2.123(6) . ?
Fe4 O7M 2.130(5) . ?
Fe4 O8M 2.135(5) . ?
Fe4 O9M 2.124(5) . ?
Fe4 N4 2.122(6) . ?
Fe4 N10 2.137(6) . ?
Fe4 N19 2.122(6) . ?
Fe5 O10M 2.111(5) . ?
Fe5 O11M 2.146(5) . ?
Fe5 O12M 2.109(5) . ?
Fe5 N2 2.134(6) . ?
Fe5 N3 2.129(6) 2_655 ?
Fe5 N20 2.143(6) . ?
O1M H1M 0.856(9) . ?
O1M C1M 1.413(11) . ?
O2M H2M 0.857(9) . ?
O2M C2M 1.425(10) . ?
O3M H3M 0.856(9) . ?
O3M C3M 1.422(9) . ?
O4M H4M 0.867(10) . ?
O4M C4N 1.396(8) . ?
O5M H5M 0.864(10) . ?
O5M C5M 1.405(8) . ?
O6M H6M 0.853(9) . ?
O6M C6M 1.373(10) . ?
O7M H7M 0.855(10) . ?
O7M H7MA 0.854(10) . ?
O7M C7M 1.46(2) . ?
O7M C7N 1.450(14) . ?
O8M H8M 0.854(9) . ?
O8M C8M 1.411(9) . ?
O9M H9M 0.853(9) . ?
O9M C9M 1.435(11) . ?
O10M H10M 0.855(9) . ?
O10M C10M 1.427(8) . ?
O11M H11M 0.856(9) . ?
O11M C11M 1.403(9) . ?
O12M C12M 1.355(11) . ?
O12M H12M 0.851(18) . ?
N1 C1 1.133(8) . ?
N2 C2 1.145(8) . ?
N3 C3 1.146(8) . ?
N4 C4 1.154(9) . ?
N5 C5 1.136(8) . ?
N6 C6 1.125(9) . ?
N7 C7 1.137(9) . ?
N8 C8 1.153(12) . ?
N9 C9 1.131(8) . ?
N10 C10 1.147(9) . ?
N11 C11 1.142(8) . ?
N12 C12 1.142(8) . ?
N13 C13 1.139(8) . ?
N14 C14 1.137(9) . ?
N17 C17 1.134(8) . ?
N18 C18 1.137(8) . ?
N19 C19 1.145(8) . ?
N20 C20 1.145(8) . ?
N21 C21 1.143(8) . ?
N22 C22 1.121(9) . ?
N23 C23 1.139(8) . ?
N24 C24 1.143(9) . ?
N15A C15A 1.17(3) . ?
N16A C16A 1.11(3) . ?
N15B C15B 1.12(3) . ?
N16B C16B 1.14(2) . ?
C1M H1MA 0.9700 . ?
C1M H1MB 0.9700 . ?
C1M H1MC 0.9700 . ?
C2M H2MA 0.9700 . ?
C2M H2MB 0.9700 . ?
C2M H2MC 0.9700 . ?
C3M H3MA 0.9700 . ?
C3M H3MB 0.9700 . ?
C3M H3MC 0.9700 . ?
C6M H6MA 0.9700 . ?
C6M H6MB 0.9700 . ?
C6M H6MC 0.9700 . ?
C7M H7MB 0.9700 . ?
C7M H7MC 0.9700 . ?
C7M H7MD 0.9700 . ?
C8M H8MA 0.9700 . ?
C8M H8MB 0.9700 . ?
C8M H8MC 0.9700 . ?
C9M H9MA 0.9700 . ?
C9M H9MB 0.9700 . ?
C9M H9MC 0.9700 . ?
C10M H10A 0.9700 . ?
C10M H10B 0.9700 . ?
C10M H10C 0.9700 . ?
C11M H11A 0.9700 . ?
C11M H11B 0.9700 . ?
C11M H11C 0.9700 . ?
C12M H12A 0.9700 . ?
C12M H12B 0.9700 . ?
C12M H12C 0.9700 . ?
C4N H4NA 0.9700 . ?
C4N H4NB 0.9700 . ?
C4N H4NC 0.9700 . ?
C5M H5MA 0.9700 . ?
C5M H5MB 0.9700 . ?
C5M H5MC 0.9700 . ?
C7N H7NA 0.9700 . ?
C7N H7NB 0.9700 . ?
C7N H7NC 0.9700 . ?
O2S C2S 1.51(3) . ?
O3S C3S 1.429(12) . ?
O4S C4S 1.349(18) . ?
O5S C5S 1.427(18) . ?
O6S C6S 1.37(2) . ?
O7S C7S 1.422(17) . ?
O8S C8S 1.390(13) . ?
O9S C9S 1.380(19) . ?
O10S C10S 1.382(19) . ?
O11S C11S 1.39(2) . ?
O12S C12S 1.401(18) . ?
O13S C13S 1.380(16) . ?
O14S C14S 1.39(2) . ?
O15S C15S 1.380(19) . ?
O1SA C1S 1.373(17) 2_655 ?
O1SA C1S 1.373(17) . ?
O1SB O1SB 1.80(11) 2_655 ?
O1SB C1S 1.43(2) . ?
O1SB C1S 1.73(6) 2_655 ?

loop_
_geom_torsion_atom_site_label_1
_geom_torsion_atom_site_label_2
_geom_torsion_atom_site_label_3
_geom_torsion_atom_site_label_4
_geom_torsion
_geom_torsion_site_symmetry_1
_geom_torsion_site_symmetry_2
_geom_torsion_site_symmetry_3
_geom_torsion_site_symmetry_4
_geom_torsion_publ_flag
C1S O1SB C1S O1SB -7(5) 2_655 . . 2_655 ?
